data_7152242
loop_
_publ_author_name
'Li, Yan'
'Wheeler, Kraig A.'
'Dembinski, Roman'

_publ_section_title
;
 Room temperature syntheses of entirely diverse substituted
 \b-fluorofurans.
;
_journal_issue 12
_journal_name_full 'Organic &amp; biomolecular chemistry'
_journal_page_first 2395
_journal_page_last 2408
_journal_paper_doi 10.1039/c1ob06693e
_journal_volume 10
_journal_year 2012
_chemical_formula_moiety 'C26 H33 Br O Si'
_chemical_formula_sum 'C26 H33 Br O Si'
_chemical_formula_weight 469.52
_chemical_name_common
;
(Z)-((1-(4-bromophenyl)-4-(4-(tert-butyl)phenyl)but-1-en-3-yn-
1-yl)oxy)(tert-but
;
_chemical_name_systematic
;
(Z)-((1-(4-bromophenyl)-4-(4-(tert-butyl)phenyl)but-1-en-3-yn-1-yl)oxy)(tert-butyl)dimethylsilane
;
_space_group_IT_number 2
_symmetry_cell_setting triclinic
_symmetry_space_group_name_Hall '-P 1'
_symmetry_space_group_name_H-M 'P -1'
_atom_sites_solution_hydrogens geom
_atom_sites_solution_primary direct
_atom_sites_solution_secondary difmap
_audit_creation_method SHELXL-97
_cell_angle_alpha 93.591(2)
_cell_angle_beta 92.240(2)
_cell_angle_gamma 103.988(2)
_cell_formula_units_Z 2
_cell_length_a 7.0214(2)
_cell_length_b 12.5519(5)
_cell_length_c 14.2927(5)
_cell_measurement_reflns_used 8178
_cell_measurement_temperature 173(2)
_cell_measurement_theta_max 71.035
_cell_measurement_theta_min 3.112
_cell_volume 1217.98(7)
_computing_cell_refinement APEX2
_computing_data_collection 'APEX2 (Bruker, 2010)'
_computing_data_reduction
;
SAINT (Bruker, 2008) and XPREP (Bruker, 2008)
;
_computing_molecular_graphics 'XSEED (Barbour, 2001)'
_computing_publication_material 'XSEED (Barbour, 2001)'
_computing_structure_refinement 'SHELXL-97 (Sheldrick, 2008)'
_computing_structure_solution 'SHELXS-97 (Sheldrick, 2008)'
_diffrn_ambient_temperature 173(2)
_diffrn_measured_fraction_theta_full 0.971
_diffrn_measured_fraction_theta_max 0.971
_diffrn_measurement_device_type 'Bruker APEXII CCD'
_diffrn_measurement_method 'phi and omega scans'
_diffrn_radiation_monochromator graphite
_diffrn_radiation_source 'fine-focus sealed tube'
_diffrn_radiation_type CuK\a
_diffrn_radiation_wavelength 1.54178
_diffrn_reflns_av_R_equivalents 0.0423
_diffrn_reflns_av_sigmaI/netI 0.0286
_diffrn_reflns_limit_h_max 8
_diffrn_reflns_limit_h_min -8
_diffrn_reflns_limit_k_max 14
_diffrn_reflns_limit_k_min -12
_diffrn_reflns_limit_l_max 17
_diffrn_reflns_limit_l_min -17
_diffrn_reflns_number 24258
_diffrn_reflns_theta_full 68.23
_diffrn_reflns_theta_max 68.23
_diffrn_reflns_theta_min 3.10
_exptl_absorpt_coefficient_mu 2.863
_exptl_absorpt_correction_T_max 0.5232
_exptl_absorpt_correction_T_min 0.3724
_exptl_absorpt_correction_type multi-scan
_exptl_absorpt_process_details 'SADABS (Bruker, 2010)'
_exptl_crystal_colour colorless
_exptl_crystal_density_diffrn 1.280
_exptl_crystal_density_method 'not measured'
_exptl_crystal_description 'transparent prism'
_exptl_crystal_F_000 492
_exptl_crystal_size_max 0.43
_exptl_crystal_size_mid 0.31
_exptl_crystal_size_min 0.26
_refine_diff_density_max 0.799
_refine_diff_density_min -0.313
_refine_diff_density_rms 0.083
_refine_ls_extinction_method none
_refine_ls_goodness_of_fit_ref 1.112
_refine_ls_hydrogen_treatment mixed
_refine_ls_matrix_type full
_refine_ls_number_parameters 270
_refine_ls_number_reflns 4343
_refine_ls_number_restraints 0
_refine_ls_restrained_S_all 1.112
_refine_ls_R_factor_all 0.0382
_refine_ls_R_factor_gt 0.0352
_refine_ls_shift/su_max 0.001
_refine_ls_shift/su_mean 0.000
_refine_ls_structure_factor_coef Fsqd
_refine_ls_weighting_details 'calc w=1/[\s^2^(Fo^2^)+(0.0618P)^2^+0.4955P] where P=(Fo^2^+2Fc^2^)/3'
_refine_ls_weighting_scheme calc
_refine_ls_wR_factor_gt 0.0899
_refine_ls_wR_factor_ref 0.0967
_reflns_number_gt 4051
_reflns_number_total 4343
_reflns_threshold_expression >2sigma(I)
_cod_data_source_file c1ob06693e.txt
_cod_data_source_block demb18
_cod_database_code 7152242

loop_
_symmetry_equiv_pos_as_xyz
'x, y, z'
'-x, -y, -z'

loop_
_atom_site_label
_atom_site_type_symbol
_atom_site_fract_x
_atom_site_fract_y
_atom_site_fract_z
_atom_site_U_iso_or_equiv
_atom_site_adp_type
_atom_site_occupancy
_atom_site_symmetry_multiplicity
_atom_site_calc_flag
_atom_site_refinement_flags
Br1 Br 0.18259(3) 0.350715(19) 0.581085(15) 0.02622(11) Uani 1 1 d .
Si1 Si 1.01474(8) 0.25426(5) 0.24184(4) 0.01821(14) Uani 1 1 d .
O1 O 0.9449(2) 0.22999(12) 0.35075(10) 0.0198(3) Uani 1 1 d .
C2 C 0.7937(3) 0.15311(17) 0.38181(14) 0.0192(4) Uani 1 1 d .
C3 C 0.7887(3) 0.04499(19) 0.37496(15) 0.0238(4) Uani 1 1 d .
H3 H 0.6807 -0.0037 0.4001 0.029 Uiso 1 1 calc R
C4 C 0.9328(3) -0.00176(18) 0.33293(15) 0.0235(4) Uani 1 1 d .
C5 C 1.0537(3) -0.04401(18) 0.29857(15) 0.0234(4) Uani 1 1 d .
C6 C 0.6439(3) 0.19858(17) 0.42881(14) 0.0193(4) Uani 1 1 d .
C7 C 0.6905(3) 0.30936(18) 0.46291(14) 0.0206(4) Uani 1 1 d .
H7 H 0.8178 0.3543 0.4550 0.025 Uiso 1 1 calc R
C8 C 0.5545(3) 0.35455(18) 0.50797(14) 0.0214(4) Uani 1 1 d .
H8 H 0.5878 0.4297 0.5313 0.026 Uiso 1 1 calc R
C9 C 0.3685(3) 0.28829(18) 0.51860(14) 0.0196(4) Uani 1 1 d .
C10 C 0.3161(3) 0.17915(18) 0.48456(14) 0.0211(4) Uani 1 1 d .
H10 H 0.1873 0.1354 0.4915 0.025 Uiso 1 1 calc R
C11 C 0.4543(3) 0.13423(18) 0.44005(14) 0.0207(4) Uani 1 1 d .
H11 H 0.4198 0.0590 0.4170 0.025 Uiso 1 1 calc R
C12 C 1.1949(3) -0.09125(18) 0.25216(15) 0.0216(4) Uani 1 1 d .
C13 C 1.2823(3) -0.16651(19) 0.29356(15) 0.0245(5) Uani 1 1 d .
H13 H 1.2519 -0.1859 0.3554 0.029 Uiso 1 1 calc R
C14 C 1.4130(3) -0.21334(18) 0.24563(15) 0.0235(4) Uani 1 1 d .
H14 H 1.4711 -0.2642 0.2755 0.028 Uiso 1 1 calc R
C15 C 1.4619(3) -0.18769(18) 0.15412(15) 0.0215(4) Uani 1 1 d .
C16 C 1.3754(3) -0.11070(19) 0.11400(15) 0.0235(4) Uani 1 1 d .
H16 H 1.4065 -0.0908 0.0524 0.028 Uiso 1 1 calc R
C17 C 1.2466(3) -0.06292(18) 0.16132(15) 0.0234(4) Uani 1 1 d .
H17 H 1.1920 -0.0102 0.1323 0.028 Uiso 1 1 calc R
C18 C 1.5943(3) -0.24383(19) 0.09678(15) 0.0237(4) Uani 1 1 d .
C19 C 1.7526(3) -0.1575(2) 0.05343(19) 0.0333(5) Uani 1 1 d .
H19A H 1.6899 -0.1174 0.0098 0.050 Uiso 1 1 calc R
H19B H 1.8403 -0.1942 0.0194 0.050 Uiso 1 1 calc R
H19C H 1.8287 -0.1058 0.1033 0.050 Uiso 1 1 calc R
C20 C 1.4670(4) -0.3192(2) 0.01714(17) 0.0315(5) Uani 1 1 d .
H20A H 1.4059 -0.2749 -0.0232 0.047 Uiso 1 1 calc R
H20B H 1.3643 -0.3744 0.0440 0.047 Uiso 1 1 calc R
H20C H 1.5496 -0.3562 -0.0201 0.047 Uiso 1 1 calc R
C21 C 1.6975(4) -0.3131(2) 0.15580(18) 0.0390(6) Uani 1 1 d .
H21A H 1.7825 -0.3459 0.1163 0.059 Uiso 1 1 calc R
H21B H 1.5989 -0.3716 0.1814 0.059 Uiso 1 1 calc R
H21C H 1.7771 -0.2661 0.2075 0.059 Uiso 1 1 calc R
C22 C 0.8372(3) 0.15862(19) 0.15620(16) 0.0264(5) Uani 1 1 d .
H22A H 0.8459 0.0828 0.1638 0.040 Uiso 1 1 calc R
H22B H 0.8689 0.1776 0.0922 0.040 Uiso 1 1 calc R
H22C H 0.7036 0.1650 0.1675 0.040 Uiso 1 1 calc R
C23 C 1.2688(3) 0.23720(19) 0.23472(15) 0.0251(5) Uani 1 1 d .
H23A H 1.3548 0.2867 0.2831 0.038 Uiso 1 1 calc R
H23B H 1.3159 0.2551 0.1726 0.038 Uiso 1 1 calc R
H23C H 1.2700 0.1608 0.2447 0.038 Uiso 1 1 calc R
C24 C 1.0115(3) 0.40186(18) 0.22649(15) 0.0232(4) Uani 1 1 d .
C25 C 1.0886(4) 0.4350(2) 0.13042(18) 0.0355(6) Uani 1 1 d .
H25A H 1.0755 0.5094 0.1205 0.053 Uiso 1 1 calc R
H25B H 1.0121 0.3831 0.0807 0.053 Uiso 1 1 calc R
H25C H 1.2274 0.4333 0.1290 0.053 Uiso 1 1 calc R
C26 C 1.1420(3) 0.47861(19) 0.30413(18) 0.0308(5) Uani 1 1 d .
H26A H 1.1333 0.5545 0.2973 0.046 Uiso 1 1 calc R
H26B H 1.2787 0.4741 0.2990 0.046 Uiso 1 1 calc R
H26C H 1.0974 0.4562 0.3657 0.046 Uiso 1 1 calc R
C27 C 0.8012(3) 0.41685(19) 0.23040(16) 0.0262(5) Uani 1 1 d .
H27A H 0.7481 0.3942 0.2904 0.039 Uiso 1 1 calc R
H27B H 0.7185 0.3715 0.1787 0.039 Uiso 1 1 calc R
H27C H 0.8027 0.4944 0.2245 0.039 Uiso 1 1 calc R

loop_
_atom_site_aniso_label
_atom_site_aniso_U_11
_atom_site_aniso_U_22
_atom_site_aniso_U_33
_atom_site_aniso_U_23
_atom_site_aniso_U_13
_atom_site_aniso_U_12
Br1 0.02295(14) 0.03528(17) 0.02332(15) -0.00089(9) 0.00546(9) 0.01286(10)
Si1 0.0161(3) 0.0206(3) 0.0177(3) 0.0014(2) 0.0030(2) 0.0039(2)
O1 0.0174(7) 0.0214(8) 0.0195(7) 0.0015(5) 0.0039(5) 0.0024(5)
C2 0.0172(9) 0.0228(11) 0.0175(10) 0.0043(7) 0.0027(7) 0.0039(8)
C3 0.0206(10) 0.0260(12) 0.0260(11) 0.0061(8) 0.0073(8) 0.0058(8)
C4 0.0230(10) 0.0220(12) 0.0251(11) 0.0046(8) 0.0048(8) 0.0040(8)
C5 0.0227(11) 0.0203(11) 0.0266(11) 0.0032(8) 0.0026(8) 0.0037(8)
C6 0.0199(10) 0.0225(11) 0.0164(9) 0.0050(7) 0.0011(7) 0.0061(8)
C7 0.0161(9) 0.0258(11) 0.0188(10) 0.0018(8) 0.0000(7) 0.0030(8)
C8 0.0225(10) 0.0228(11) 0.0183(10) -0.0016(8) -0.0017(8) 0.0059(8)
C9 0.0181(9) 0.0281(11) 0.0158(9) 0.0025(8) 0.0031(7) 0.0113(8)
C10 0.0175(9) 0.0260(11) 0.0200(10) 0.0046(8) 0.0025(8) 0.0048(8)
C11 0.0195(10) 0.0227(11) 0.0196(10) 0.0026(8) 0.0014(8) 0.0043(8)
C12 0.0161(9) 0.0239(11) 0.0235(10) -0.0011(8) 0.0014(8) 0.0030(8)
C13 0.0256(11) 0.0290(12) 0.0195(10) 0.0030(8) 0.0038(8) 0.0073(9)
C14 0.0255(11) 0.0251(12) 0.0216(10) 0.0038(8) 0.0011(8) 0.0092(8)
C15 0.0178(10) 0.0257(11) 0.0205(10) -0.0004(8) 0.0001(8) 0.0052(8)
C16 0.0225(10) 0.0303(12) 0.0190(10) 0.0053(8) 0.0032(8) 0.0077(8)
C17 0.0236(10) 0.0221(11) 0.0259(11) 0.0042(8) 0.0014(8) 0.0077(8)
C18 0.0238(10) 0.0267(12) 0.0221(10) 0.0020(8) 0.0016(8) 0.0093(8)
C19 0.0247(11) 0.0339(14) 0.0412(14) -0.0008(10) 0.0113(10) 0.0067(9)
C20 0.0302(12) 0.0339(13) 0.0288(12) -0.0057(10) 0.0050(9) 0.0062(9)
C21 0.0455(15) 0.0540(17) 0.0305(13) 0.0086(11) 0.0088(11) 0.0347(13)
C22 0.0267(11) 0.0269(12) 0.0238(11) -0.0006(8) -0.0009(9) 0.0041(9)
C23 0.0184(10) 0.0325(12) 0.0258(11) 0.0060(9) 0.0067(8) 0.0073(8)
C24 0.0241(11) 0.0226(11) 0.0231(11) 0.0022(8) 0.0053(8) 0.0054(8)
C25 0.0446(14) 0.0319(14) 0.0340(13) 0.0132(10) 0.0162(11) 0.0121(11)
C26 0.0275(12) 0.0219(12) 0.0392(13) -0.0027(9) 0.0038(10) -0.0002(9)
C27 0.0289(11) 0.0276(12) 0.0246(11) 0.0028(8) 0.0021(9) 0.0117(9)

loop_
_atom_type_symbol
_atom_type_description
_atom_type_scat_dispersion_real
_atom_type_scat_dispersion_imag
_atom_type_scat_source
C C 0.0181 0.0091 'International Tables Vol C Tables 4.2.6.8 and 6.1.1.4'
H H 0.0000 0.0000 'International Tables Vol C Tables 4.2.6.8 and 6.1.1.4'
O O 0.0492 0.0322 'International Tables Vol C Tables 4.2.6.8 and 6.1.1.4'
Si Si 0.2541 0.3302 'International Tables Vol C Tables 4.2.6.8 and 6.1.1.4'
Br Br -0.6763 1.2805 'International Tables Vol C Tables 4.2.6.8 and 6.1.1.4'

loop_
_geom_angle_atom_site_label_1
_geom_angle_atom_site_label_2
_geom_angle_atom_site_label_3
_geom_angle
O1 Si1 C23 107.89(9)
O1 Si1 C22 109.04(9)
C23 Si1 C22 112.71(11)
O1 Si1 C24 105.91(9)
C23 Si1 C24 109.93(10)
C22 Si1 C24 111.09(10)
C2 O1 Si1 130.81(13)
C3 C2 O1 122.16(19)
C3 C2 C6 123.12(18)
O1 C2 C6 114.60(18)
C2 C3 C4 124.92(19)
C2 C3 H3 117.5
C4 C3 H3 117.5
C5 C4 C3 178.2(2)
C4 C5 C12 176.3(2)
C7 C6 C11 118.5(2)
C7 C6 C2 119.59(18)
C11 C6 C2 121.96(19)
C8 C7 C6 121.19(19)
C8 C7 H7 119.4
C6 C7 H7 119.4
C7 C8 C9 118.9(2)
C7 C8 H8 120.6
C9 C8 H8 120.6
C10 C9 C8 121.61(19)
C10 C9 Br1 119.72(15)
C8 C9 Br1 118.67(16)
C9 C10 C11 119.08(19)
C9 C10 H10 120.5
C11 C10 H10 120.5
C10 C11 C6 120.8(2)
C10 C11 H11 119.6
C6 C11 H11 119.6
C13 C12 C17 118.0(2)
C13 C12 C5 122.2(2)
C17 C12 C5 119.8(2)
C14 C13 C12 120.8(2)
C14 C13 H13 119.6
C12 C13 H13 119.6
C13 C14 C15 121.7(2)
C13 C14 H14 119.1
C15 C14 H14 119.1
C16 C15 C14 116.9(2)
C16 C15 C18 120.03(19)
C14 C15 C18 123.00(19)
C17 C16 C15 121.9(2)
C17 C16 H16 119.1
C15 C16 H16 119.1
C16 C17 C12 120.8(2)
C16 C17 H17 119.6
C12 C17 H17 119.6
C15 C18 C21 112.60(18)
C15 C18 C19 110.24(18)
C21 C18 C19 108.0(2)
C15 C18 C20 108.42(17)
C21 C18 C20 108.8(2)
C19 C18 C20 108.70(19)
C18 C19 H19A 109.5
C18 C19 H19B 109.5
H19A C19 H19B 109.5
C18 C19 H19C 109.5
H19A C19 H19C 109.5
H19B C19 H19C 109.5
C18 C20 H20A 109.5
C18 C20 H20B 109.5
H20A C20 H20B 109.5
C18 C20 H20C 109.5
H20A C20 H20C 109.5
H20B C20 H20C 109.5
C18 C21 H21A 109.5
C18 C21 H21B 109.5
H21A C21 H21B 109.5
C18 C21 H21C 109.5
H21A C21 H21C 109.5
H21B C21 H21C 109.5
Si1 C22 H22A 109.5
Si1 C22 H22B 109.5
H22A C22 H22B 109.5
Si1 C22 H22C 109.5
H22A C22 H22C 109.5
H22B C22 H22C 109.5
Si1 C23 H23A 109.5
Si1 C23 H23B 109.5
H23A C23 H23B 109.5
Si1 C23 H23C 109.5
H23A C23 H23C 109.5
H23B C23 H23C 109.5
C26 C24 C27 108.85(19)
C26 C24 C25 108.89(19)
C27 C24 C25 108.24(19)
C26 C24 Si1 110.40(16)
C27 C24 Si1 110.53(15)
C25 C24 Si1 109.88(16)
C24 C25 H25A 109.5
C24 C25 H25B 109.5
H25A C25 H25B 109.5
C24 C25 H25C 109.5
H25A C25 H25C 109.5
H25B C25 H25C 109.5
C24 C26 H26A 109.5
C24 C26 H26B 109.5
H26A C26 H26B 109.5
C24 C26 H26C 109.5
H26A C26 H26C 109.5
H26B C26 H26C 109.5
C24 C27 H27A 109.5
C24 C27 H27B 109.5
H27A C27 H27B 109.5
C24 C27 H27C 109.5
H27A C27 H27C 109.5
H27B C27 H27C 109.5

loop_
_geom_bond_atom_site_label_1
_geom_bond_atom_site_label_2
_geom_bond_distance
Br1 C9 1.901(2)
Si1 O1 1.6742(14)
Si1 C23 1.853(2)
Si1 C22 1.862(2)
Si1 C24 1.885(2)
O1 C2 1.361(2)
C2 C3 1.346(3)
C2 C6 1.477(3)
C3 C4 1.421(3)
C3 H3 0.9500
C4 C5 1.209(3)
C5 C12 1.435(3)
C6 C7 1.400(3)
C6 C11 1.401(3)
C7 C8 1.383(3)
C7 H7 0.9500
C8 C9 1.388(3)
C8 H8 0.9500
C9 C10 1.381(3)
C10 C11 1.390(3)
C10 H10 0.9500
C11 H11 0.9500
C12 C13 1.393(3)
C12 C17 1.406(3)
C13 C14 1.384(3)
C13 H13 0.9500
C14 C15 1.402(3)
C14 H14 0.9500
C15 C16 1.399(3)
C15 C18 1.528(3)
C16 C17 1.376(3)
C16 H16 0.9500
C17 H17 0.9500
C18 C21 1.530(3)
C18 C19 1.532(3)
C18 C20 1.538(3)
C19 H19A 0.9800
C19 H19B 0.9800
C19 H19C 0.9800
C20 H20A 0.9800
C20 H20B 0.9800
C20 H20C 0.9800
C21 H21A 0.9800
C21 H21B 0.9800
C21 H21C 0.9800
C22 H22A 0.9800
C22 H22B 0.9800
C22 H22C 0.9800
C23 H23A 0.9800
C23 H23B 0.9800
C23 H23C 0.9800
C24 C26 1.536(3)
C24 C27 1.536(3)
C24 C25 1.540(3)
C25 H25A 0.9800
C25 H25B 0.9800
C25 H25C 0.9800
C26 H26A 0.9800
C26 H26B 0.9800
C26 H26C 0.9800
C27 H27A 0.9800
C27 H27B 0.9800
C27 H27C 0.9800

loop_
_geom_torsion_atom_site_label_1
_geom_torsion_atom_site_label_2
_geom_torsion_atom_site_label_3
_geom_torsion_atom_site_label_4
_geom_torsion
C23 Si1 O1 C2 -119.74(18)
C22 Si1 O1 C2 3.0(2)
C24 Si1 O1 C2 122.59(18)
Si1 O1 C2 C3 68.1(3)
Si1 O1 C2 C6 -115.74(18)
O1 C2 C3 C4 -2.1(3)
C6 C2 C3 C4 -178.0(2)
C2 C3 C4 C5 158(8)
C3 C4 C5 C12 143(7)
C3 C2 C6 C7 157.3(2)
O1 C2 C6 C7 -18.8(3)
C3 C2 C6 C11 -23.1(3)
O1 C2 C6 C11 160.74(18)
C11 C6 C7 C8 0.9(3)
C2 C6 C7 C8 -179.47(18)
C6 C7 C8 C9 -0.4(3)
C7 C8 C9 C10 -0.6(3)
C7 C8 C9 Br1 179.72(15)
C8 C9 C10 C11 1.2(3)
Br1 C9 C10 C11 -179.20(15)
C9 C10 C11 C6 -0.6(3)
C7 C6 C11 C10 -0.4(3)
C2 C6 C11 C10 -179.98(18)
C4 C5 C12 C13 -171(3)
C4 C5 C12 C17 8(4)
C17 C12 C13 C14 -1.3(3)
C5 C12 C13 C14 177.8(2)
C12 C13 C14 C15 -0.3(3)
C13 C14 C15 C16 1.3(3)
C13 C14 C15 C18 -175.6(2)
C14 C15 C16 C17 -0.7(3)
C18 C15 C16 C17 176.3(2)
C15 C16 C17 C12 -0.8(3)
C13 C12 C17 C16 1.8(3)
C5 C12 C17 C16 -177.3(2)
C16 C15 C18 C21 172.2(2)
C14 C15 C18 C21 -11.0(3)
C16 C15 C18 C19 51.5(3)
C14 C15 C18 C19 -131.7(2)
C16 C15 C18 C20 -67.4(3)
C14 C15 C18 C20 109.4(2)
O1 Si1 C24 C26 55.74(16)
C23 Si1 C24 C26 -60.56(17)
C22 Si1 C24 C26 174.00(15)
O1 Si1 C24 C27 -64.74(16)
C23 Si1 C24 C27 178.95(15)
C22 Si1 C24 C27 53.51(18)
O1 Si1 C24 C25 175.86(15)
C23 Si1 C24 C25 59.56(19)
C22 Si1 C24 C25 -65.88(19)
